data_2016797
loop_
_publ_author_name
'Bond, Andrew D.'
'Davies, John E.'
'Parsons, Simon'

_publ_section_title
;
 Azetidine, pyrrolidine and hexamethyleneimine at 170K
;
_journal_coeditor_code FA3160
_journal_issue 10
_journal_name_full 'Acta Crystallographica Section C'
_journal_page_first o543
_journal_page_last o546
_journal_paper_doi 10.1107/S0108270108026012
_journal_volume 64
_journal_year 2008
_chemical_formula_iupac 'C4 H9 N'
_chemical_formula_moiety 'C4 H9 N'
_chemical_formula_sum 'C4 H9 N'
_chemical_formula_weight 71.12
_chemical_melting_point 210
_chemical_name_common pyrrolidine
_chemical_name_systematic
;
pyrrolidine
;
_space_group_IT_number 14
_symmetry_cell_setting monoclinic
_symmetry_space_group_name_Hall '-P 2ybc'
_symmetry_space_group_name_H-M 'P 1 21/c 1'
_atom_sites_solution_hydrogens geom
_atom_sites_solution_primary direct
_atom_sites_solution_secondary difmap
_cell_angle_alpha 90.00
_cell_angle_beta 110.451(3)
_cell_angle_gamma 90.00
_cell_formula_units_Z 4
_cell_length_a 8.6753(8)
_cell_length_b 5.2078(5)
_cell_length_c 10.7108(10)
_cell_measurement_reflns_used 2626
_cell_measurement_temperature 170(2)
_cell_measurement_theta_max 26.06
_cell_measurement_theta_min 2.51
_cell_volume 453.41(7)
_computing_cell_refinement 'SAINT (Bruker, 2003)'
_computing_data_collection 'APEX2 (Bruker, 2004)'
_computing_data_reduction 'SAINT (Bruker, 2003)'
_computing_molecular_graphics 'SHELXTL (Sheldrick, 2008) and Mercury (Macrae <i>et al.</i>,  2006)'
_computing_publication_material 'SHELXTL (Sheldrick, 2008)'
_computing_structure_refinement 'SHELXTL (Sheldrick, 2008)'
_computing_structure_solution 'SHELXTL (Sheldrick, 2008)'
_diffrn_ambient_temperature 170(2)
_diffrn_measured_fraction_theta_full 0.998
_diffrn_measured_fraction_theta_max 0.998
_diffrn_measurement_device_type 'Bruker Nonius X8 APEXII CCD area-detector'
_diffrn_measurement_method 'thin-slice \w and \f scans'
_diffrn_radiation_monochromator graphite
_diffrn_radiation_source 'fine-focus sealed tube'
_diffrn_radiation_type MoK\a
_diffrn_radiation_wavelength 0.71073
_diffrn_reflns_av_R_equivalents 0.0262
_diffrn_reflns_av_sigmaI/netI 0.0174
_diffrn_reflns_limit_h_max 10
_diffrn_reflns_limit_h_min -10
_diffrn_reflns_limit_k_max 6
_diffrn_reflns_limit_k_min -6
_diffrn_reflns_limit_l_max 13
_diffrn_reflns_limit_l_min -13
_diffrn_reflns_number 5429
_diffrn_reflns_theta_full 26.06
_diffrn_reflns_theta_max 26.06
_diffrn_reflns_theta_min 3.96
_diffrn_standards_number 0
_exptl_absorpt_coefficient_mu 0.063
_exptl_absorpt_correction_T_max 0.977
_exptl_absorpt_correction_T_min 0.853
_exptl_absorpt_correction_type multi-scan
_exptl_absorpt_process_details '(SADABS; Bruker, 2003)'
_exptl_crystal_colour colourless
_exptl_crystal_density_diffrn 1.042
_exptl_crystal_density_method 'not measured'
_exptl_crystal_description cylinder
_exptl_crystal_F_000 160
_exptl_crystal_size_max 0.35
_exptl_crystal_size_rad 0.15
_refine_diff_density_max 0.156
_refine_diff_density_min -0.131
_refine_ls_extinction_method none
_refine_ls_goodness_of_fit_ref 1.064
_refine_ls_hydrogen_treatment mixed
_refine_ls_matrix_type full
_refine_ls_number_parameters 50
_refine_ls_number_reflns 900
_refine_ls_number_restraints 0
_refine_ls_restrained_S_all 1.064
_refine_ls_R_factor_all 0.0498
_refine_ls_R_factor_gt 0.0416
_refine_ls_shift/su_max 0.000
_refine_ls_shift/su_mean 0.000
_refine_ls_structure_factor_coef Fsqd
_refine_ls_weighting_details 'calc w = 1/[\s^2^(Fo^2^)+(0.0456P)^2^+0.1266P] where P=(Fo^2^+2Fc^2^)/3'
_refine_ls_weighting_scheme calc
_refine_ls_wR_factor_gt 0.1051
_refine_ls_wR_factor_ref 0.1100
_reflns_number_gt 760
_reflns_number_total 900
_reflns_threshold_expression I>2\s(I)
_cod_data_source_file fa3160.cif
_cod_data_source_block II
_cod_original_sg_symbol_H-M 'P 21/c'
_cod_database_code 2016797
_cod_database_fobs_code 2016797

loop_
_symmetry_equiv_pos_as_xyz
'x, y, z'
'-x, y+1/2, -z+1/2'
'-x, -y, -z'
'x, -y-1/2, z-1/2'

loop_
_atom_site_type_symbol
_atom_site_label
_atom_site_fract_x
_atom_site_fract_y
_atom_site_fract_z
_atom_site_U_iso_or_equiv
_atom_site_adp_type
_atom_site_calc_flag
_atom_site_refinement_flags
_atom_site_occupancy
N N1 0.10684(13) 0.5232(2) 0.30411(12) 0.0402(3) Uani d . 1
H H1 0.038(2) 0.411(3) 0.2626(17) 0.054(5) Uiso d . 1
C C2 0.18779(17) 0.4308(3) 0.43977(13) 0.0422(4) Uani d . 1
H H2A 0.1061 0.3551 0.4745 0.051 Uiso calc R 1
H H2B 0.2441 0.5741 0.4989 0.051 Uiso calc R 1
C C3 0.31260(16) 0.2278(3) 0.43463(13) 0.0423(4) Uani d . 1
H H3A 0.4145 0.2400 0.5138 0.051 Uiso calc R 1
H H3B 0.2663 0.0529 0.4305 0.051 Uiso calc R 1
C C4 0.34677(18) 0.2893(3) 0.30783(15) 0.0463(4) Uani d . 1
H H4A 0.3177 0.1419 0.2455 0.056 Uiso calc R 1
H H4B 0.4643 0.3318 0.3284 0.056 Uiso calc R 1
C C5 0.23822(19) 0.5199(3) 0.24830(14) 0.0465(4) Uani d . 1
H H5A 0.3032 0.6804 0.2713 0.056 Uiso calc R 1
H H5B 0.1914 0.5048 0.1500 0.056 Uiso calc R 1

loop_
_atom_site_aniso_label
_atom_site_aniso_U_11
_atom_site_aniso_U_22
_atom_site_aniso_U_33
_atom_site_aniso_U_12
_atom_site_aniso_U_13
_atom_site_aniso_U_23
N1 0.0346(6) 0.0328(6) 0.0469(7) 0.0027(5) 0.0062(5) 0.0002(5)
C2 0.0442(8) 0.0433(8) 0.0425(8) 0.0096(6) 0.0192(6) 0.0010(6)
C3 0.0429(7) 0.0417(8) 0.0406(7) 0.0109(6) 0.0124(6) 0.0015(6)
C4 0.0483(8) 0.0421(8) 0.0554(9) 0.0047(6) 0.0269(7) -0.0024(6)
C5 0.0644(9) 0.0331(7) 0.0477(8) -0.0005(6) 0.0270(7) 0.0012(6)

loop_
_atom_type_symbol
_atom_type_description
_atom_type_scat_dispersion_real
_atom_type_scat_dispersion_imag
_atom_type_scat_source
C C 0.0033 0.0016 'International Tables Vol C Tables 4.2.6.8 and 6.1.1.4'
H H 0.0000 0.0000 'International Tables Vol C Tables 4.2.6.8 and 6.1.1.4'
N N 0.0061 0.0033 'International Tables Vol C Tables 4.2.6.8 and 6.1.1.4'

loop_
_geom_angle_atom_site_label_1
_geom_angle_atom_site_label_2
_geom_angle_atom_site_label_3
_geom_angle
C2 N1 C5 103.38(10)
C2 N1 H1 107.6(12)
C5 N1 H1 106.5(11)
N1 C2 C3 107.05(10)
N1 C2 H2A 110.3
C3 C2 H2A 110.3
N1 C2 H2B 110.3
C3 C2 H2B 110.3
H2A C2 H2B 108.6
C4 C3 C2 104.36(11)
C4 C3 H3A 110.9
C2 C3 H3A 110.9
C4 C3 H3B 110.9
C2 C3 H3B 110.9
H3A C3 H3B 108.9
C3 C4 C5 104.77(11)
C3 C4 H4A 110.8
C5 C4 H4A 110.8
C3 C4 H4B 110.8
C5 C4 H4B 110.8
H4A C4 H4B 108.9
N1 C5 C4 107.14(11)
N1 C5 H5A 110.3
C4 C5 H5A 110.3
N1 C5 H5B 110.3
C4 C5 H5B 110.3
H5A C5 H5B 108.5

loop_
_geom_bond_atom_site_label_1
_geom_bond_atom_site_label_2
_geom_bond_distance
N1 C2 1.4570(17)
N1 C5 1.4604(18)
N1 H1 0.84(2)
C2 C3 1.5281(17)
C2 H2A 0.99
C2 H2B 0.99
C3 C4 1.5220(19)
C3 H3A 0.99
C3 H3B 0.99
C4 C5 1.522(2)
C4 H4A 0.99
C4 H4B 0.99
C5 H5A 0.99
C5 H5B 0.99

loop_
_geom_hbond_atom_site_label_D
_geom_hbond_atom_site_label_H
_geom_hbond_atom_site_label_A
_geom_hbond_site_symmetry_A
_geom_hbond_distance_DH
_geom_hbond_distance_HA
_geom_hbond_distance_DA
_geom_hbond_angle_DHA
N1 H1 N1 2_545 0.84(2) 2.35(2) 3.1716(13) 163.7(15)

loop_
_geom_torsion_atom_site_label_1
_geom_torsion_atom_site_label_2
_geom_torsion_atom_site_label_3
_geom_torsion_atom_site_label_4
_geom_torsion
C5 N1 C2 C3 -35.77(14)
N1 C2 C3 C4 22.47(15)
C2 C3 C4 C5 -0.69(15)
C2 N1 C5 C4 35.32(14)
C3 C4 C5 N1 -21.25(15)

loop_
_cod_related_entry_id
_cod_related_entry_database
_cod_related_entry_code
1 ChemSpider 29008
